data_4504791
loop_
_publ_author_name
'Trivedi, Darshak R.'
'Dastidar, Parthasarathi'

_publ_section_title
;
 Supramolecular Hydrogen Bond Isomerism in Organic Salts:&#x2009; A
 Transition from 0D to 1D
;
_journal_issue 4
_journal_name_full 'Crystal Growth &amp; Design'
_journal_page_first 1022
_journal_paper_doi 10.1021/cg050674r
_journal_volume 6
_journal_year 2006
_chemical_formula_sum 'C16 H31 N O2'
_chemical_formula_weight 269.42
_chemical_name_systematic
; 
 ? 
;
_space_group_IT_number 14
_symmetry_cell_setting monoclinic
_symmetry_space_group_name_Hall '-P 2ybc'
_symmetry_space_group_name_H-M 'P 1 21/c 1'
_atom_sites_solution_hydrogens geom
_atom_sites_solution_primary direct
_atom_sites_solution_secondary difmap
_audit_creation_method SHELXL-97
_cell_angle_alpha 90.00
_cell_angle_beta 92.5820(10)
_cell_angle_gamma 90.00
_cell_formula_units_Z 8
_cell_length_a 19.2547(15)
_cell_length_b 8.8429(7)
_cell_length_c 18.7850(14)
_cell_measurement_temperature 293(2)
_cell_volume 3195.2(4)
_computing_cell_refinement 'BRUKER AXS SMART 3'
_computing_data_collection 'BRUKER AXS SMART 3'
_computing_data_reduction 'BRUKER AXS SMART 3'
_computing_molecular_graphics 'PLATON, MERCURY 1.3'
_computing_structure_refinement 'SHELXL-97 (Sheldrick, 1997)'
_computing_structure_solution 'SHELXS-97 (Sheldrick, 1990)'
_diffrn_ambient_temperature 293(2)
_diffrn_detector_area_resol_mean 0.3
_diffrn_measured_fraction_theta_full 0.998
_diffrn_measured_fraction_theta_max 0.998
_diffrn_measurement_device_type 'BRUKER SMART CCD AREA DETECTOR'
_diffrn_measurement_method PHI-OMEGA
_diffrn_radiation_monochromator graphite
_diffrn_radiation_source 'fine-focus sealed tube'
_diffrn_radiation_type MoK\a
_diffrn_radiation_wavelength 0.71073
_diffrn_reflns_av_R_equivalents 0.0217
_diffrn_reflns_av_sigmaI/netI 0.0190
_diffrn_reflns_limit_h_max 18
_diffrn_reflns_limit_h_min -20
_diffrn_reflns_limit_k_max 7
_diffrn_reflns_limit_k_min -9
_diffrn_reflns_limit_l_max 20
_diffrn_reflns_limit_l_min -16
_diffrn_reflns_number 12394
_diffrn_reflns_theta_full 22.50
_diffrn_reflns_theta_max 22.50
_diffrn_reflns_theta_min 2.37
_diffrn_standards_decay_% <10
_exptl_absorpt_coefficient_mu 0.072
_exptl_absorpt_correction_type SADABS
_exptl_crystal_colour COLOURLESS
_exptl_crystal_density_diffrn 1.120
_exptl_crystal_density_method 'not measured'
_exptl_crystal_description PLATE
_exptl_crystal_F_000 1200
_exptl_crystal_size_max 0.718
_exptl_crystal_size_mid 0.458
_exptl_crystal_size_min 0.329
_refine_diff_density_max 0.236
_refine_diff_density_min -0.188
_refine_diff_density_rms 0.048
_refine_ls_extinction_method none
_refine_ls_goodness_of_fit_ref 1.036
_refine_ls_hydrogen_treatment constr
_refine_ls_matrix_type full
_refine_ls_number_parameters 345
_refine_ls_number_reflns 4176
_refine_ls_number_restraints 0
_refine_ls_restrained_S_all 1.036
_refine_ls_R_factor_all 0.0402
_refine_ls_R_factor_gt 0.0377
_refine_ls_shift/su_max 0.000
_refine_ls_shift/su_mean 0.000
_refine_ls_structure_factor_coef Fsqd
_refine_ls_weighting_details 'calc w=1/[\s^2^(Fo^2^)+(0.0635P)^2^+0.7344P] where P=(Fo^2^+2Fc^2^)/3'
_refine_ls_weighting_scheme calc
_refine_ls_wR_factor_gt 0.1024
_refine_ls_wR_factor_ref 0.1054
_reflns_number_gt 3806
_reflns_number_total 4176
_reflns_threshold_expression >2sigma(I)
_cod_data_source_file cg050674rsi20051226_081145.cif
_cod_data_source_block dt0853
_cod_depositor_comments
;
The following automatic conversions were performed:

'_symmetry_cell_setting' value 'MONOCLINIC' changed to 'monoclinic'
according to /home/saulius/struct/CIF-dictionaries/cif_core.dic
dictionary named 'cif_core.dic' version 2.4.1 from 2010-06-29.

Automatic conversion script
Id: cif_fix_values 1715 2011-07-08 13:25:40Z adriana 
;
_cod_original_sg_symbol_H-M 'P 2(1)/C'
_cod_database_code 4504791

loop_
_symmetry_equiv_pos_as_xyz
'x, y, z'
'-x, y+1/2, -z+1/2'
'-x, -y, -z'
'x, -y-1/2, z-1/2'

loop_
_atom_site_label
_atom_site_type_symbol
_atom_site_fract_x
_atom_site_fract_y
_atom_site_fract_z
_atom_site_U_iso_or_equiv
_atom_site_adp_type
_atom_site_occupancy
_atom_site_symmetry_multiplicity
_atom_site_calc_flag
_atom_site_refinement_flags
N1 N 0.44116(5) 0.78924(11) 0.01214(5) 0.0182(3) Uani 1 1 d .
H1A H 0.4372 0.8885 0.0217 0.022 Uiso 1 1 calc R
H1B H 0.4767 0.7789 -0.0170 0.022 Uiso 1 1 calc R
N2 N 0.05654(5) 0.71933(11) 0.48114(5) 0.0185(3) Uani 1 1 d .
H2A H 0.0217 0.7344 0.5107 0.022 Uiso 1 1 calc R
H2B H 0.0570 0.6200 0.4707 0.022 Uiso 1 1 calc R
O3 O 0.04352(4) 0.18799(10) 0.43267(5) 0.0250(2) Uani 1 1 d .
O4 O 0.07248(5) 0.42936(10) 0.43362(5) 0.0379(3) Uani 1 1 d .
O1 O 0.40615(5) 1.07200(10) 0.06037(5) 0.0334(3) Uani 1 1 d .
O2 O 0.45729(5) 1.29652(10) 0.07031(5) 0.0276(2) Uani 1 1 d .
C13 C 0.41003(6) 1.20346(14) 0.08370(6) 0.0185(3) Uani 1 1 d .
C14 C 0.35359(6) 1.26006(14) 0.13107(7) 0.0218(3) Uani 1 1 d .
H14A H 0.3747 1.3286 0.1661 0.026 Uiso 1 1 calc R
H14B H 0.3203 1.3178 0.1019 0.026 Uiso 1 1 calc R
C15 C 0.31469(7) 1.14002(15) 0.16987(7) 0.0286(3) Uani 1 1 d .
H15A H 0.3474 1.0835 0.2003 0.034 Uiso 1 1 calc R
H15B H 0.2938 1.0702 0.1353 0.034 Uiso 1 1 calc R
C16 C 0.25818(7) 1.20370(17) 0.21498(8) 0.0379(4) Uani 1 1 d .
H16A H 0.2781 1.2761 0.2481 0.057 Uiso 1 1 calc R
H16B H 0.2373 1.1231 0.2407 0.057 Uiso 1 1 calc R
H16C H 0.2234 1.2522 0.1847 0.057 Uiso 1 1 calc R
C1 C 0.46106(6) 0.71008(14) 0.08090(6) 0.0191(3) Uani 1 1 d .
H1 H 0.4738 0.6054 0.0703 0.023 Uiso 1 1 calc R
C2 C 0.40211(7) 0.70878(15) 0.13230(7) 0.0215(3) Uani 1 1 d .
H2C H 0.3637 0.6491 0.1124 0.026 Uiso 1 1 calc R
H2D H 0.3857 0.8111 0.1394 0.026 Uiso 1 1 calc R
C3 C 0.42771(7) 0.64151(16) 0.20370(7) 0.0259(3) Uani 1 1 d .
H3A H 0.3902 0.6436 0.2365 0.031 Uiso 1 1 calc R
H3B H 0.4408 0.5368 0.1968 0.031 Uiso 1 1 calc R
C4 C 0.48959(7) 0.72772(17) 0.23600(7) 0.0299(3) Uani 1 1 d .
H4A H 0.5050 0.6811 0.2807 0.036 Uiso 1 1 calc R
H4B H 0.4761 0.8311 0.2457 0.036 Uiso 1 1 calc R
C5 C 0.54877(7) 0.72700(17) 0.18478(7) 0.0289(3) Uani 1 1 d .
H5A H 0.5651 0.6242 0.1787 0.035 Uiso 1 1 calc R
H5B H 0.5872 0.7866 0.2047 0.035 Uiso 1 1 calc R
C6 C 0.52503(7) 0.79176(15) 0.11244(7) 0.0246(3) Uani 1 1 d .
H6A H 0.5144 0.8983 0.1177 0.030 Uiso 1 1 calc R
H6B H 0.5626 0.7831 0.0799 0.030 Uiso 1 1 calc R
C7 C 0.37612(6) 0.74049(14) -0.02817(6) 0.0188(3) Uani 1 1 d .
H7 H 0.3367 0.7536 0.0025 0.023 Uiso 1 1 calc R
C8 C 0.37990(6) 0.57491(14) -0.05028(6) 0.0216(3) Uani 1 1 d .
H8A H 0.3835 0.5117 -0.0081 0.026 Uiso 1 1 calc R
H8B H 0.4211 0.5587 -0.0771 0.026 Uiso 1 1 calc R
C9 C 0.31545(6) 0.52999(15) -0.09581(7) 0.0245(3) Uani 1 1 d .
H9A H 0.3205 0.4265 -0.1119 0.029 Uiso 1 1 calc R
H9B H 0.2749 0.5346 -0.0670 0.029 Uiso 1 1 calc R
C10 C 0.30433(7) 0.63317(15) -0.16019(7) 0.0257(3) Uani 1 1 d .
H10A H 0.3423 0.6201 -0.1919 0.031 Uiso 1 1 calc R
H10B H 0.2614 0.6057 -0.1861 0.031 Uiso 1 1 calc R
C11 C 0.30077(7) 0.79763(15) -0.13712(7) 0.0243(3) Uani 1 1 d .
H11A H 0.2601 0.8125 -0.1092 0.029 Uiso 1 1 calc R
H11B H 0.2960 0.8617 -0.1790 0.029 Uiso 1 1 calc R
C12 C 0.36574(6) 0.84338(15) -0.09288(6) 0.0219(3) Uani 1 1 d .
H12A H 0.4060 0.8369 -0.1220 0.026 Uiso 1 1 calc R
H12B H 0.3613 0.9473 -0.0772 0.026 Uiso 1 1 calc R
C17 C 0.12327(6) 0.75641(14) 0.52107(6) 0.0192(3) Uani 1 1 d .
H17 H 0.1619 0.7355 0.4904 0.023 Uiso 1 1 calc R
C18 C 0.13022(7) 0.65476(15) 0.58647(7) 0.0242(3) Uani 1 1 d .
H18A H 0.1306 0.5497 0.5717 0.029 Uiso 1 1 calc R
H18B H 0.0907 0.6699 0.6159 0.029 Uiso 1 1 calc R
C19 C 0.19738(7) 0.69101(16) 0.62954(7) 0.0285(3) Uani 1 1 d .
H19A H 0.2006 0.6274 0.6716 0.034 Uiso 1 1 calc R
H19B H 0.2369 0.6687 0.6010 0.034 Uiso 1 1 calc R
C20 C 0.19994(7) 0.85570(16) 0.65188(7) 0.0294(3) Uani 1 1 d .
H20A H 0.2440 0.8765 0.6771 0.035 Uiso 1 1 calc R
H20B H 0.1630 0.8760 0.6840 0.035 Uiso 1 1 calc R
C21 C 0.19164(7) 0.95862(16) 0.58697(7) 0.0270(3) Uani 1 1 d .
H21A H 0.2316 0.9469 0.5579 0.032 Uiso 1 1 calc R
H21B H 0.1901 1.0631 0.6026 0.032 Uiso 1 1 calc R
C22 C 0.12556(6) 0.92248(14) 0.54215(6) 0.0216(3) Uani 1 1 d .
H22A H 0.0852 0.9465 0.5692 0.026 Uiso 1 1 calc R
H22B H 0.1239 0.9846 0.4995 0.026 Uiso 1 1 calc R
C23 C 0.03935(6) 0.80434(14) 0.41328(6) 0.0184(3) Uani 1 1 d .
H23 H 0.0312 0.9106 0.4251 0.022 Uiso 1 1 calc R
C24 C -0.02779(7) 0.73815(16) 0.38054(7) 0.0247(3) Uani 1 1 d .
H24A H -0.0646 0.7493 0.4137 0.030 Uiso 1 1 calc R
H24B H -0.0214 0.6310 0.3718 0.030 Uiso 1 1 calc R
C25 C -0.04888(7) 0.81736(17) 0.31062(7) 0.0298(3) Uani 1 1 d .
H25A H -0.0900 0.7689 0.2894 0.036 Uiso 1 1 calc R
H25B H -0.0604 0.9220 0.3202 0.036 Uiso 1 1 calc R
C26 C 0.00938(7) 0.81189(17) 0.25822(7) 0.0295(3) Uani 1 1 d .
H26A H 0.0175 0.7080 0.2443 0.035 Uiso 1 1 calc R
H26B H -0.0042 0.8689 0.2157 0.035 Uiso 1 1 calc R
C27 C 0.07571(7) 0.87812(16) 0.29226(7) 0.0254(3) Uani 1 1 d .
H27A H 0.0685 0.9844 0.3023 0.030 Uiso 1 1 calc R
H27B H 0.1127 0.8705 0.2590 0.030 Uiso 1 1 calc R
C28 C 0.09771(7) 0.79652(14) 0.36127(7) 0.0221(3) Uani 1 1 d .
H28A H 0.1083 0.6917 0.3511 0.027 Uiso 1 1 calc R
H28B H 0.1393 0.8434 0.3824 0.027 Uiso 1 1 calc R
C29 C 0.08385(6) 0.29466(14) 0.41930(6) 0.0188(3) Uani 1 1 d .
C30 C 0.14992(7) 0.25593(15) 0.38169(7) 0.0247(3) Uani 1 1 d .
H30A H 0.1623 0.1516 0.3920 0.030 Uiso 1 1 calc R
H30B H 0.1409 0.2646 0.3306 0.030 Uiso 1 1 calc R
C31 C 0.21076(7) 0.35658(16) 0.40360(7) 0.0311(3) Uani 1 1 d .
H31A H 0.1974 0.4614 0.3963 0.037 Uiso 1 1 calc R
H31B H 0.2491 0.3353 0.3734 0.037 Uiso 1 1 calc R
C32 C 0.23486(8) 0.33423(18) 0.48088(8) 0.0386(4) Uani 1 1 d .
H32A H 0.1972 0.3556 0.5111 0.058 Uiso 1 1 calc R
H32B H 0.2729 0.4014 0.4925 0.058 Uiso 1 1 calc R
H32C H 0.2498 0.2315 0.4880 0.058 Uiso 1 1 calc R

loop_
_atom_site_aniso_label
_atom_site_aniso_U_11
_atom_site_aniso_U_22
_atom_site_aniso_U_33
_atom_site_aniso_U_23
_atom_site_aniso_U_13
_atom_site_aniso_U_12
N1 0.0176(6) 0.0190(6) 0.0183(5) -0.0026(4) 0.0033(4) -0.0022(4)
N2 0.0200(6) 0.0152(6) 0.0205(6) -0.0014(4) 0.0046(4) -0.0006(4)
O3 0.0243(5) 0.0217(5) 0.0295(5) -0.0007(4) 0.0072(4) -0.0011(4)
O4 0.0410(6) 0.0191(6) 0.0546(6) -0.0083(5) 0.0129(5) 0.0012(4)
O1 0.0412(6) 0.0218(6) 0.0383(6) -0.0066(4) 0.0127(4) -0.0001(4)
O2 0.0229(5) 0.0319(6) 0.0287(5) -0.0053(4) 0.0084(4) -0.0058(4)
C13 0.0195(7) 0.0199(7) 0.0159(6) 0.0014(5) -0.0030(5) 0.0027(6)
C14 0.0208(7) 0.0208(7) 0.0238(7) -0.0006(5) 0.0009(5) 0.0013(6)
C15 0.0303(8) 0.0283(8) 0.0276(7) 0.0007(6) 0.0051(6) -0.0012(6)
C16 0.0327(8) 0.0408(9) 0.0412(9) 0.0124(7) 0.0133(7) 0.0052(7)
C1 0.0194(7) 0.0194(7) 0.0183(6) -0.0019(5) 0.0003(5) 0.0005(5)
C2 0.0197(7) 0.0217(7) 0.0231(7) -0.0021(5) 0.0020(5) -0.0022(5)
C3 0.0264(7) 0.0313(8) 0.0201(7) -0.0008(6) 0.0027(6) -0.0033(6)
C4 0.0302(8) 0.0392(9) 0.0203(7) -0.0049(6) -0.0003(6) -0.0035(6)
C5 0.0222(7) 0.0410(9) 0.0231(7) -0.0066(6) -0.0039(6) -0.0037(6)
C6 0.0193(7) 0.0313(8) 0.0235(7) -0.0046(6) 0.0030(5) -0.0040(6)
C7 0.0153(6) 0.0218(7) 0.0193(6) -0.0015(5) 0.0022(5) -0.0011(5)
C8 0.0212(7) 0.0197(7) 0.0237(7) -0.0003(5) 0.0006(5) -0.0004(5)
C9 0.0229(7) 0.0235(7) 0.0273(7) -0.0063(6) 0.0016(5) -0.0033(6)
C10 0.0206(7) 0.0330(8) 0.0234(7) -0.0060(6) -0.0011(5) -0.0002(6)
C11 0.0234(7) 0.0287(8) 0.0206(7) 0.0005(6) 0.0007(5) 0.0036(6)
C12 0.0235(7) 0.0210(7) 0.0213(6) -0.0009(5) 0.0035(5) 0.0009(5)
C17 0.0159(6) 0.0218(7) 0.0202(7) 0.0008(5) 0.0029(5) 0.0019(5)
C18 0.0270(7) 0.0216(7) 0.0245(7) 0.0042(6) 0.0065(6) 0.0052(6)
C19 0.0245(7) 0.0398(9) 0.0216(7) 0.0091(6) 0.0041(6) 0.0104(6)
C20 0.0217(7) 0.0445(9) 0.0218(7) 0.0001(6) -0.0018(5) 0.0024(6)
C21 0.0243(7) 0.0314(8) 0.0252(7) -0.0020(6) -0.0008(5) -0.0039(6)
C22 0.0231(7) 0.0200(7) 0.0215(6) 0.0020(5) -0.0014(5) -0.0003(5)
C23 0.0199(7) 0.0161(7) 0.0192(6) -0.0014(5) 0.0016(5) 0.0007(5)
C24 0.0216(7) 0.0295(8) 0.0232(7) -0.0053(6) 0.0039(5) -0.0037(6)
C25 0.0211(7) 0.0452(9) 0.0229(7) -0.0057(6) -0.0026(6) -0.0033(6)
C26 0.0295(8) 0.0386(9) 0.0203(7) -0.0051(6) 0.0005(6) -0.0033(6)
C27 0.0250(7) 0.0306(8) 0.0209(7) 0.0001(6) 0.0040(5) -0.0018(6)
C28 0.0203(7) 0.0217(7) 0.0244(7) -0.0019(5) 0.0020(5) -0.0011(5)
C29 0.0233(7) 0.0172(7) 0.0156(6) 0.0001(5) -0.0028(5) 0.0002(6)
C30 0.0245(7) 0.0271(7) 0.0227(7) -0.0012(5) 0.0033(5) -0.0003(6)
C31 0.0270(7) 0.0324(8) 0.0342(8) 0.0019(6) 0.0034(6) -0.0041(6)
C32 0.0327(8) 0.0458(9) 0.0368(8) -0.0094(7) -0.0024(7) -0.0011(7)

loop_
_atom_type_symbol
_atom_type_description
_atom_type_scat_dispersion_real
_atom_type_scat_dispersion_imag
_atom_type_scat_source
C C 0.0033 0.0016 'International Tables Vol C Tables 4.2.6.8 and 6.1.1.4'
H H 0.0000 0.0000 'International Tables Vol C Tables 4.2.6.8 and 6.1.1.4'
N N 0.0061 0.0033 'International Tables Vol C Tables 4.2.6.8 and 6.1.1.4'
O O 0.0106 0.0060 'International Tables Vol C Tables 4.2.6.8 and 6.1.1.4'

loop_
_geom_angle_atom_site_label_1
_geom_angle_atom_site_label_2
_geom_angle_atom_site_label_3
_geom_angle
_geom_angle_site_symmetry_1
C7 N1 C1 118.38(9) .
C7 N1 H1A 107.7 .
C1 N1 H1A 107.7 .
C7 N1 H1B 107.7 .
C1 N1 H1B 107.7 .
H1A N1 H1B 107.1 .
C17 N2 C23 117.85(9) .
C17 N2 H2A 107.8 .
C23 N2 H2A 107.8 .
C17 N2 H2B 107.8 .
C23 N2 H2B 107.8 .
H2A N2 H2B 107.2 .
O4 O4 C29 0(10) 1
O1 O1 C13 0(10) 1
O1 C13 O1 0.00(13) 1
O1 C13 O2 124.93(12) 1
O1 C13 O2 124.93(12) .
O1 C13 C14 118.74(11) 1
O1 C13 C14 118.74(11) .
O2 C13 C14 116.33(11) .
C15 C14 C13 115.82(11) .
C15 C14 H14A 108.3 .
C13 C14 H14A 108.3 .
C15 C14 H14B 108.3 .
C13 C14 H14B 108.3 .
H14A C14 H14B 107.4 .
C14 C15 C16 113.17(11) .
C14 C15 H15A 108.9 .
C16 C15 H15A 108.9 .
C14 C15 H15B 108.9 .
C16 C15 H15B 108.9 .
H15A C15 H15B 107.8 .
C15 C16 H16A 109.5 .
C15 C16 H16B 109.5 .
H16A C16 H16B 109.5 .
C15 C16 H16C 109.5 .
H16A C16 H16C 109.5 .
H16B C16 H16C 109.5 .
N1 C1 C2 112.32(10) .
N1 C1 C6 106.47(10) .
C2 C1 C6 111.67(10) .
N1 C1 H1 108.8 .
C2 C1 H1 108.8 .
C6 C1 H1 108.8 .
C1 C2 C3 109.82(10) .
C1 C2 H2C 109.7 .
C3 C2 H2C 109.7 .
C1 C2 H2D 109.7 .
C3 C2 H2D 109.7 .
H2C C2 H2D 108.2 .
C4 C3 C2 111.82(11) .
C4 C3 H3A 109.3 .
C2 C3 H3A 109.3 .
C4 C3 H3B 109.3 .
C2 C3 H3B 109.3 .
H3A C3 H3B 107.9 .
C3 C4 C5 109.95(11) .
C3 C4 H4A 109.7 .
C5 C4 H4A 109.7 .
C3 C4 H4B 109.7 .
C5 C4 H4B 109.7 .
H4A C4 H4B 108.2 .
C4 C5 C6 110.99(11) .
C4 C5 H5A 109.4 .
C6 C5 H5A 109.4 .
C4 C5 H5B 109.4 .
C6 C5 H5B 109.4 .
H5A C5 H5B 108.0 .
C1 C6 C5 111.89(11) .
C1 C6 H6A 109.2 .
C5 C6 H6A 109.2 .
C1 C6 H6B 109.2 .
C5 C6 H6B 109.2 .
H6A C6 H6B 107.9 .
N1 C7 C12 107.94(10) .
N1 C7 C8 111.42(10) .
C12 C7 C8 111.23(10) .
N1 C7 H7 108.7 .
C12 C7 H7 108.7 .
C8 C7 H7 108.7 .
C7 C8 C9 110.77(10) .
C7 C8 H8A 109.5 .
C9 C8 H8A 109.5 .
C7 C8 H8B 109.5 .
C9 C8 H8B 109.5 .
H8A C8 H8B 108.1 .
C10 C9 C8 111.75(11) .
C10 C9 H9A 109.3 .
C8 C9 H9A 109.3 .
C10 C9 H9B 109.3 .
C8 C9 H9B 109.3 .
H9A C9 H9B 107.9 .
C11 C10 C9 110.70(10) .
C11 C10 H10A 109.5 .
C9 C10 H10A 109.5 .
C11 C10 H10B 109.5 .
C9 C10 H10B 109.5 .
H10A C10 H10B 108.1 .
C10 C11 C12 111.27(10) .
C10 C11 H11A 109.4 .
C12 C11 H11A 109.4 .
C10 C11 H11B 109.4 .
C12 C11 H11B 109.4 .
H11A C11 H11B 108.0 .
C7 C12 C11 110.55(10) .
C7 C12 H12A 109.5 .
C11 C12 H12A 109.5 .
C7 C12 H12B 109.5 .
C11 C12 H12B 109.5 .
H12A C12 H12B 108.1 .
N2 C17 C22 110.89(10) .
N2 C17 C18 108.52(10) .
C22 C17 C18 111.06(10) .
N2 C17 H17 108.8 .
C22 C17 H17 108.8 .
C18 C17 H17 108.8 .
C17 C18 C19 110.17(11) .
C17 C18 H18A 109.6 .
C19 C18 H18A 109.6 .
C17 C18 H18B 109.6 .
C19 C18 H18B 109.6 .
H18A C18 H18B 108.1 .
C20 C19 C18 111.37(11) .
C20 C19 H19A 109.4 .
C18 C19 H19A 109.4 .
C20 C19 H19B 109.4 .
C18 C19 H19B 109.4 .
H19A C19 H19B 108.0 .
C19 C20 C21 110.56(11) .
C19 C20 H20A 109.5 .
C21 C20 H20A 109.5 .
C19 C20 H20B 109.5 .
C21 C20 H20B 109.5 .
H20A C20 H20B 108.1 .
C20 C21 C22 111.76(11) .
C20 C21 H21A 109.3 .
C22 C21 H21A 109.3 .
C20 C21 H21B 109.3 .
C22 C21 H21B 109.3 .
H21A C21 H21B 107.9 .
C17 C22 C21 111.04(11) .
C17 C22 H22A 109.4 .
C21 C22 H22A 109.4 .
C17 C22 H22B 109.4 .
C21 C22 H22B 109.4 .
H22A C22 H22B 108.0 .
N2 C23 C24 107.49(10) .
N2 C23 C28 112.36(10) .
C24 C23 C28 111.14(10) .
N2 C23 H23 108.6 .
C24 C23 H23 108.6 .
C28 C23 H23 108.6 .
C23 C24 C25 111.04(11) .
C23 C24 H24A 109.4 .
C25 C24 H24A 109.4 .
C23 C24 H24B 109.4 .
C25 C24 H24B 109.4 .
H24A C24 H24B 108.0 .
C26 C25 C24 111.43(11) .
C26 C25 H25A 109.3 .
C24 C25 H25A 109.3 .
C26 C25 H25B 109.3 .
C24 C25 H25B 109.3 .
H25A C25 H25B 108.0 .
C27 C26 C25 110.16(11) .
C27 C26 H26A 109.6 .
C25 C26 H26A 109.6 .
C27 C26 H26B 109.6 .
C25 C26 H26B 109.6 .
H26A C26 H26B 108.1 .
C26 C27 C28 111.77(11) .
C26 C27 H27A 109.3 .
C28 C27 H27A 109.3 .
C26 C27 H27B 109.3 .
C28 C27 H27B 109.3 .
H27A C27 H27B 107.9 .
C23 C28 C27 109.80(10) .
C23 C28 H28A 109.7 .
C27 C28 H28A 109.7 .
C23 C28 H28B 109.7 .
C27 C28 H28B 109.7 .
H28A C28 H28B 108.2 .
O4 C29 O4 0.00(12) 1
O4 C29 O3 124.11(12) 1
O4 C29 O3 124.11(12) .
O4 C29 C30 118.37(11) 1
O4 C29 C30 118.37(11) .
O3 C29 C30 117.50(11) .
C31 C30 C29 113.23(11) .
C31 C30 H30A 108.9 .
C29 C30 H30A 108.9 .
C31 C30 H30B 108.9 .
C29 C30 H30B 108.9 .
H30A C30 H30B 107.7 .
C30 C31 C32 112.53(11) .
C30 C31 H31A 109.1 .
C32 C31 H31A 109.1 .
C30 C31 H31B 109.1 .
C32 C31 H31B 109.1 .
H31A C31 H31B 107.8 .
C31 C32 H32A 109.5 .
C31 C32 H32B 109.5 .
H32A C32 H32B 109.5 .
C31 C32 H32C 109.5 .
H32A C32 H32C 109.5 .
H32B C32 H32C 109.5 .

loop_
_geom_bond_atom_site_label_1
_geom_bond_atom_site_label_2
_geom_bond_distance
_geom_bond_site_symmetry_2
N1 C7 1.4974(16) .
N1 C1 1.5035(16) .
N1 H1A 0.9000 .
N1 H1B 0.9000 .
N2 C17 1.4947(16) .
N2 C23 1.5039(16) .
N2 H2A 0.9000 .
N2 H2B 0.9000 .
O3 C29 1.2544(15) .
O4 O4 0.000(3) 1
O4 C29 1.2427(15) .
O1 O1 0.0000(18) 1
O1 C13 1.2434(15) .
O2 C13 1.2606(15) .
C13 O1 1.2434(15) 1
C13 C14 1.5201(18) .
C14 C15 1.5060(18) .
C14 H14A 0.9700 .
C14 H14B 0.9700 .
C15 C16 1.5174(19) .
C15 H15A 0.9700 .
C15 H15B 0.9700 .
C16 H16A 0.9600 .
C16 H16B 0.9600 .
C16 H16C 0.9600 .
C1 C2 1.5231(17) .
C1 C6 1.5246(18) .
C1 H1 0.9800 .
C2 C3 1.5286(18) .
C2 H2C 0.9700 .
C2 H2D 0.9700 .
C3 C4 1.5178(19) .
C3 H3A 0.9700 .
C3 H3B 0.9700 .
C4 C5 1.5242(19) .
C4 H4A 0.9700 .
C4 H4B 0.9700 .
C5 C6 1.5256(19) .
C5 H5A 0.9700 .
C5 H5B 0.9700 .
C6 H6A 0.9700 .
C6 H6B 0.9700 .
C7 C12 1.5243(18) .
C7 C8 1.5246(18) .
C7 H7 0.9800 .
C8 C9 1.5278(17) .
C8 H8A 0.9700 .
C8 H8B 0.9700 .
C9 C10 1.5224(18) .
C9 H9A 0.9700 .
C9 H9B 0.9700 .
C10 C11 1.5199(19) .
C10 H10A 0.9700 .
C10 H10B 0.9700 .
C11 C12 1.5251(18) .
C11 H11A 0.9700 .
C11 H11B 0.9700 .
C12 H12A 0.9700 .
C12 H12B 0.9700 .
C17 C22 1.5211(18) .
C17 C18 1.5233(17) .
C17 H17 0.9800 .
C18 C19 1.5280(19) .
C18 H18A 0.9700 .
C18 H18B 0.9700 .
C19 C20 1.516(2) .
C19 H19A 0.9700 .
C19 H19B 0.9700 .
C20 C21 1.5243(19) .
C20 H20A 0.9700 .
C20 H20B 0.9700 .
C21 C22 1.5275(17) .
C21 H21A 0.9700 .
C21 H21B 0.9700 .
C22 H22A 0.9700 .
C22 H22B 0.9700 .
C23 C24 1.5233(18) .
C23 C28 1.5234(17) .
C23 H23 0.9800 .
C24 C25 1.5274(19) .
C24 H24A 0.9700 .
C24 H24B 0.9700 .
C25 C26 1.5261(19) .
C25 H25A 0.9700 .
C25 H25B 0.9700 .
C26 C27 1.5198(18) .
C26 H26A 0.9700 .
C26 H26B 0.9700 .
C27 C28 1.5268(18) .
C27 H27A 0.9700 .
C27 H27B 0.9700 .
C28 H28A 0.9700 .
C28 H28B 0.9700 .
C29 O4 1.2427(15) 1
C29 C30 1.5218(18) .
C30 C31 1.5135(19) .
C30 H30A 0.9700 .
C30 H30B 0.9700 .
C31 C32 1.517(2) .
C31 H31A 0.9700 .
C31 H31B 0.9700 .
C32 H32A 0.9600 .
C32 H32B 0.9600 .
C32 H32C 0.9600 .

loop_
_geom_hbond_atom_site_label_D
_geom_hbond_atom_site_label_H
_geom_hbond_atom_site_label_A
_geom_hbond_distance_DH
_geom_hbond_distance_HA
_geom_hbond_distance_DA
_geom_hbond_angle_DHA
_geom_hbond_site_symmetry_A
N2 H2B O4 0.90 1.85 2.7369(13) 166.7 1
N2 H2A O3 0.90 1.82 2.6991(13) 166.3 3_566
N1 H1B O2 0.90 1.78 2.6588(13) 163.8 3_675
N1 H1A O1 0.90 1.89 2.7536(13) 161.3 1
